data_4519185
loop_
_publ_author_name
'O&#x2019;Rourke, Brianna'
'Lauderback, Clare'
'Teodoro, Lara I.'
'Grimm, Morgan'
'Zeller, Matthias'
'Mirjafari, Arsalan'
'Guillet, Gary L.'
'Hillesheim, Patrick C.'

_publ_section_title
;
 Developing Structural First Principles for Alkylated
 Triphenylphosphonium-Based Ionic Liquids
;
_journal_issue 47
_journal_name_full 'ACS Omega'
_journal_page_first 32285
_journal_page_last 32296
_journal_paper_doi 10.1021/acsomega.1c05241
_journal_volume 6
_journal_year 2021
_chemical_formula_moiety 'C2 F6 N O4 S2, C22 H24 P'
_chemical_formula_sum 'C24 H24 F6 N O4 P S2'
_chemical_formula_weight 599.53
_space_group_crystal_system orthorhombic
_space_group_IT_number 33
_space_group_name_Hall 'P 2c -2n'
_space_group_name_H-M_alt 'P n a 21'
_atom_sites_solution_hydrogens geom
_atom_sites_solution_primary dual
_atom_sites_solution_secondary difmap
_audit_creation_date 2020-12-04
_audit_creation_method
;
Olex2 1.3
(compiled 2020.11.12 svn.r5f609507 for OlexSys, GUI svn.r6226)
;
_cell_angle_alpha 90
_cell_angle_beta 90
_cell_angle_gamma 90
_cell_formula_units_Z 4
_cell_length_a 16.2282(5)
_cell_length_b 19.4802(5)
_cell_length_c 8.9123(3)
_cell_measurement_reflns_used 14068
_cell_measurement_temperature 170
_cell_measurement_theta_max 25.1370
_cell_measurement_theta_min 2.4920
_cell_volume 2817.43(15)
_computing_cell_refinement 'CrysAlisPro 1.171.39.46b (Rigaku OD, 2018)'
_computing_data_collection 'CrysAlisPro 1.171.39.46b (Rigaku OD, 2018)'
_computing_data_reduction 'CrysAlisPro 1.171.39.46b (Rigaku OD, 2018)'
_computing_molecular_graphics 'Olex2 1.3 (Dolomanov et al., 2009)'
_computing_publication_material 'Olex2 1.3 (Dolomanov et al., 2009)'
_computing_structure_refinement 'SHELXL 2018/3 (Sheldrick, 2015)'
_computing_structure_solution 'SHELXT 2018/2 (Sheldrick, 2018)'
_diffrn_ambient_temperature 170
_diffrn_measured_fraction_theta_full 1.000
_diffrn_measured_fraction_theta_max 0.984
_diffrn_measurement_device_type 'XtaLAB Mini (ROW)'
_diffrn_radiation_type MoK\a
_diffrn_radiation_wavelength 0.71073
_diffrn_reflns_av_R_equivalents 0.0531
_diffrn_reflns_av_unetI/netI 0.0379
_diffrn_reflns_Laue_measured_fraction_full 1.000
_diffrn_reflns_Laue_measured_fraction_max 0.984
_diffrn_reflns_limit_h_max 23
_diffrn_reflns_limit_h_min -24
_diffrn_reflns_limit_k_max 29
_diffrn_reflns_limit_k_min -28
_diffrn_reflns_limit_l_max 12
_diffrn_reflns_limit_l_min -13
_diffrn_reflns_number 66301
_diffrn_reflns_point_group_measured_fraction_full 1.000
_diffrn_reflns_point_group_measured_fraction_max 0.967
_diffrn_reflns_theta_full 25.242
_diffrn_reflns_theta_max 33.107
_diffrn_reflns_theta_min 2.091
_diffrn_source 'fine-focus sealed X-ray tube'
_exptl_absorpt_coefficient_mu 0.316
_exptl_absorpt_correction_T_max 1.227
_exptl_absorpt_correction_T_min 0.827
_exptl_absorpt_correction_type multi-scan
_exptl_absorpt_process_details
;
CrysAlisPro 1.171.39.46b (Rigaku Oxford Diffraction, 2018)
Empirical absorption correction using spherical harmonics,
 implemented in SCALE3 ABSPACK scaling algorithm.
;
_exptl_crystal_colour 'clear colourless'
_exptl_crystal_colour_lustre clear
_exptl_crystal_colour_primary colourless
_exptl_crystal_density_diffrn 1.413
_exptl_crystal_description block
_exptl_crystal_F_000 1232
_exptl_crystal_size_max 0.4
_exptl_crystal_size_mid 0.3
_exptl_crystal_size_min 0.2
_refine_diff_density_max 0.319
_refine_diff_density_min -0.229
_refine_diff_density_rms 0.050
_refine_ls_abs_structure_details
;
 Flack x determined using 2437 quotients [(I+)-(I-)]/[(I+)+(I-)]
 (Parsons, Flack and Wagner, Acta Cryst. B69 (2013) 249-259).
;
_refine_ls_abs_structure_Flack 0.01(4)
_refine_ls_extinction_method none
_refine_ls_goodness_of_fit_ref 1.003
_refine_ls_hydrogen_treatment constr
_refine_ls_matrix_type full
_refine_ls_number_parameters 344
_refine_ls_number_reflns 10367
_refine_ls_number_restraints 1
_refine_ls_restrained_S_all 1.003
_refine_ls_R_factor_all 0.0986
_refine_ls_R_factor_gt 0.0544
_refine_ls_shift/su_max 0.000
_refine_ls_shift/su_mean 0.000
_refine_ls_structure_factor_coef Fsqd
_refine_ls_weighting_details 'w=1/[\s^2^(Fo^2^)+(0.0663P)^2^+0.9085P] where P=(Fo^2^+2Fc^2^)/3'
_refine_ls_weighting_scheme calc
_refine_ls_wR_factor_gt 0.1266
_refine_ls_wR_factor_ref 0.1537
_reflns_Friedel_coverage 0.864
_reflns_Friedel_fraction_full 1.000
_reflns_Friedel_fraction_max 0.947
_reflns_number_gt 6554
_reflns_number_total 10367
_reflns_threshold_expression 'I > 2\s(I)'
_cod_data_source_file ao1c05241_si_001.cif
_cod_data_source_block x1029
_cod_depositor_comments
;
The following automatic conversions were performed:

data item '_atom_sites_solution_secondary' value 'diffmap' was
changed to 'difmap'.

Automatic conversion script
Id: cif_fix_values 7556 2019-12-06 15:28:31Z antanas 
;
_cod_database_code 4519185
_shelx_shelxl_version_number 2018/3
_shelx_space_group_comment
;
The symmetry employed for this shelxl refinement is uniquely defined
by the following loop, which should always be used as a source of
symmetry information in preference to the above space-group names.
They are only intended as comments.
;
_shelx_estimated_absorpt_t_max 0.940
_shelx_estimated_absorpt_t_min 0.884
_oxdiff_exptl_absorpt_empirical_full_min 0.827
_oxdiff_exptl_absorpt_empirical_full_max 1.227
_oxdiff_exptl_absorpt_empirical_details
;
Empirical correction (ABSPACK) includes:
- Absorption correction using spherical harmonics
- Frame scaling
;
_olex2_refinement_description
;
1. Fixed Uiso
 At 1.2 times of:
  All C(H) groups, All C(H,H) groups
 At 1.5 times of:
  All C(H,H,H) groups
2.a Secondary CH2 refined with riding coordinates:
 C1(H1A,H1B), C2(H2A,H2B), C3(H3A,H3B)
2.b Aromatic/amide H refined with riding coordinates:
 C6A(H6A), C7A(H7A), C8A(H8A), C9A(H9A), C10A(H10A), C6B(H6B), C7B(H7B),
 C8B(H8B), C9B(H9B), C10B(H10B), C6C(H6C), C7C(H7C), C8C(H8C), C9C(H9C),
 C10C(H10C)
2.c Idealised Me refined as rotating group:
 C4(H4A,H4B,H4C)
;
_olex2_submission_special_instructions 'No special instructions were received'

loop_
_space_group_symop_operation_xyz
'x, y, z'
'-x, -y, z+1/2'
'x+1/2, -y+1/2, z'
'-x+1/2, y+1/2, z+1/2'

loop_
_atom_site_label
_atom_site_type_symbol
_atom_site_fract_x
_atom_site_fract_y
_atom_site_fract_z
_atom_site_U_iso_or_equiv
_atom_site_adp_type
_atom_site_occupancy
_atom_site_site_symmetry_order
_atom_site_calc_flag
_atom_site_refinement_flags_posn
_atom_site_refinement_flags_adp
_atom_site_refinement_flags_occupancy
_atom_site_disorder_assembly
_atom_site_disorder_group
S1 S 0.73299(8) 0.41804(5) 0.38366(14) 0.0622(3) Uani 1 1 d . . . . .
S2 S 0.81851(8) 0.37260(5) 0.13023(13) 0.0627(3) Uani 1 1 d . . . . .
F1 F 0.6518(3) 0.3121(2) 0.4850(5) 0.1226(15) Uani 1 1 d . . . . .
F2 F 0.6289(3) 0.3316(3) 0.2560(5) 0.1356(18) Uani 1 1 d . . . . .
F3 F 0.5765(3) 0.3961(2) 0.4233(7) 0.149(2) Uani 1 1 d . . . . .
F4 F 0.9226(3) 0.4422(2) -0.0314(5) 0.1258(15) Uani 1 1 d . . . . .
F5 F 0.9674(2) 0.4191(2) 0.1829(6) 0.1232(14) Uani 1 1 d . . . . .
F6 F 0.8761(2) 0.49772(14) 0.1536(5) 0.1083(13) Uani 1 1 d . . . . .
O1 O 0.7063(3) 0.47727(18) 0.3041(6) 0.1036(15) Uani 1 1 d . . . . .
O2 O 0.7531(3) 0.4243(2) 0.5397(5) 0.1047(14) Uani 1 1 d . . . . .
O3 O 0.7532(3) 0.3968(2) 0.0350(4) 0.0829(10) Uani 1 1 d . . . . .
O4 O 0.8584(3) 0.30963(18) 0.0904(6) 0.0979(13) Uani 1 1 d . . . . .
N1 N 0.8010(2) 0.37221(17) 0.3042(4) 0.0581(8) Uani 1 1 d . . . . .
C11 C 0.6418(3) 0.3613(3) 0.3845(7) 0.0747(13) Uani 1 1 d . . . . .
C12 C 0.9012(3) 0.4372(3) 0.1115(7) 0.0768(14) Uani 1 1 d . . . . .
P1 P 0.33406(5) 0.31011(4) 0.68788(10) 0.03858(17) Uani 1 1 d . . . . .
C1 C 0.3762(2) 0.22482(17) 0.6616(4) 0.0484(8) Uani 1 1 d . . . . .
H1A H 0.384408 0.203805 0.759161 0.058 Uiso 1 1 calc R U . . .
H1B H 0.336513 0.197154 0.607262 0.058 Uiso 1 1 calc R U . . .
C2 C 0.4583(2) 0.22399(19) 0.5760(5) 0.0540(9) Uani 1 1 d . . . . .
H2A H 0.450991 0.245963 0.479259 0.065 Uiso 1 1 calc R U . . .
H2B H 0.499053 0.249966 0.631813 0.065 Uiso 1 1 calc R U . . .
C3 C 0.4893(3) 0.1509(2) 0.5528(5) 0.0597(10) Uani 1 1 d . . . . .
H3A H 0.448132 0.124778 0.498421 0.072 Uiso 1 1 calc R U . . .
H3B H 0.497382 0.129222 0.649607 0.072 Uiso 1 1 calc R U . . .
C4 C 0.5705(3) 0.1497(3) 0.4653(8) 0.0831(15) Uani 1 1 d . . . . .
H4A H 0.562979 0.171979 0.370237 0.125 Uiso 1 1 calc R U . . .
H4B H 0.587112 0.102944 0.449236 0.125 Uiso 1 1 calc R U . . .
H4C H 0.612204 0.173261 0.521562 0.125 Uiso 1 1 calc R U . . .
C5A C 0.4073(2) 0.36087(17) 0.7921(4) 0.0433(7) Uani 1 1 d . . . . .
C6A C 0.4647(2) 0.4028(2) 0.7203(5) 0.0571(9) Uani 1 1 d . . . . .
H6A H 0.464538 0.406976 0.616398 0.069 Uiso 1 1 calc R U . . .
C7A C 0.5223(3) 0.4383(2) 0.8066(7) 0.0720(13) Uani 1 1 d . . . . .
H7A H 0.560517 0.466515 0.759286 0.086 Uiso 1 1 calc R U . . .
C8A C 0.5235(3) 0.4326(2) 0.9575(7) 0.0730(13) Uani 1 1 d . . . . .
H8A H 0.562448 0.456879 1.012833 0.088 Uiso 1 1 calc R U . . .
C9A C 0.4675(3) 0.3911(3) 1.0303(6) 0.0732(13) Uani 1 1 d . . . . .
H9A H 0.468778 0.387321 1.134267 0.088 Uiso 1 1 calc R U . . .
C10A C 0.4088(2) 0.3547(2) 0.9481(4) 0.0558(9) Uani 1 1 d . . . . .
H10A H 0.371025 0.326586 0.996837 0.067 Uiso 1 1 calc R U . . .
C5B C 0.2395(2) 0.30450(17) 0.7939(4) 0.0404(6) Uani 1 1 d . . . . .
C6B C 0.2031(2) 0.2415(2) 0.8276(5) 0.0546(9) Uani 1 1 d . . . . .
H6B H 0.228376 0.200766 0.798910 0.065 Uiso 1 1 calc R U . . .
C7B C 0.1283(3) 0.2404(3) 0.9050(5) 0.0692(12) Uani 1 1 d . . . . .
H7B H 0.103645 0.198437 0.926746 0.083 Uiso 1 1 calc R U . . .
C8B C 0.0908(3) 0.2997(3) 0.9493(5) 0.0675(11) Uani 1 1 d . . . . .
H8B H 0.041190 0.297957 1.001232 0.081 Uiso 1 1 calc R U . . .
C9B C 0.1266(3) 0.3625(2) 0.9170(5) 0.0627(10) Uani 1 1 d . . . . .
H9B H 0.100894 0.402867 0.947052 0.075 Uiso 1 1 calc R U . . .
C10B C 0.2014(2) 0.3652(2) 0.8392(5) 0.0523(8) Uani 1 1 d . . . . .
H10B H 0.225544 0.407328 0.817668 0.063 Uiso 1 1 calc R U . . .
C5C C 0.3118(2) 0.35032(16) 0.5098(4) 0.0397(6) Uani 1 1 d . . . . .
C6C C 0.2952(2) 0.30918(16) 0.3840(4) 0.0448(7) Uani 1 1 d . . . . .
H6C H 0.301717 0.261825 0.389757 0.054 Uiso 1 1 calc R U . . .
C7C C 0.2692(3) 0.3391(2) 0.2516(4) 0.0552(9) Uani 1 1 d . . . . .
H7C H 0.257310 0.311810 0.168756 0.066 Uiso 1 1 calc R U . . .
C8C C 0.2608(3) 0.4104(2) 0.2424(5) 0.0562(9) Uani 1 1 d . . . . .
H8C H 0.243564 0.430565 0.153105 0.067 Uiso 1 1 calc R U . . .
C9C C 0.2779(3) 0.45095(18) 0.3657(5) 0.0527(8) Uani 1 1 d . . . . .
H9C H 0.273362 0.498424 0.358389 0.063 Uiso 1 1 calc R U . . .
C10C C 0.3019(2) 0.42148(17) 0.4999(4) 0.0471(8) Uani 1 1 d . . . . .
H10C H 0.311348 0.448942 0.583463 0.056 Uiso 1 1 calc R U . . .

loop_
_atom_site_aniso_label
_atom_site_aniso_U_11
_atom_site_aniso_U_22
_atom_site_aniso_U_33
_atom_site_aniso_U_23
_atom_site_aniso_U_13
_atom_site_aniso_U_12
S1 0.0762(7) 0.0420(4) 0.0684(6) 0.0038(4) 0.0127(5) 0.0058(4)
S2 0.0783(7) 0.0414(4) 0.0683(6) 0.0041(5) 0.0141(5) 0.0040(4)
F1 0.143(4) 0.089(2) 0.136(4) 0.049(2) 0.025(3) -0.020(2)
F2 0.101(3) 0.189(5) 0.116(3) -0.026(3) 0.004(2) -0.060(3)
F3 0.085(2) 0.142(3) 0.219(6) 0.025(4) 0.067(3) 0.026(2)
F4 0.134(3) 0.124(3) 0.119(3) 0.026(3) 0.062(3) -0.012(3)
F5 0.0687(19) 0.143(3) 0.158(4) 0.028(3) 0.000(2) -0.009(2)
F6 0.107(2) 0.0538(15) 0.164(4) -0.006(2) 0.041(2) -0.0149(16)
O1 0.136(3) 0.0486(18) 0.126(3) 0.033(2) 0.051(3) 0.035(2)
O2 0.133(4) 0.106(3) 0.075(2) -0.020(2) 0.003(2) 0.002(3)
O3 0.098(3) 0.082(2) 0.069(2) 0.0114(18) -0.0033(19) -0.004(2)
O4 0.131(3) 0.0517(18) 0.111(3) -0.0061(19) 0.033(3) 0.020(2)
N1 0.0583(19) 0.0466(18) 0.069(2) 0.0109(15) 0.0011(17) 0.0074(14)
C11 0.065(3) 0.081(3) 0.078(3) 0.015(3) 0.017(3) 0.001(2)
C12 0.068(3) 0.066(3) 0.096(4) 0.018(3) 0.025(3) 0.007(2)
P1 0.0414(4) 0.0331(3) 0.0412(4) -0.0030(3) 0.0035(3) -0.0035(3)
C1 0.0480(17) 0.0366(15) 0.061(2) -0.0025(14) 0.0024(15) 0.0012(13)
C2 0.053(2) 0.0431(18) 0.066(2) -0.0046(16) 0.0035(18) 0.0048(15)
C3 0.059(2) 0.0450(19) 0.075(3) -0.0061(17) -0.001(2) 0.0096(17)
C4 0.063(3) 0.071(3) 0.115(4) -0.007(3) 0.006(3) 0.021(2)
C5A 0.0419(16) 0.0360(15) 0.0521(18) -0.0062(13) 0.0025(14) -0.0019(12)
C6A 0.052(2) 0.052(2) 0.067(3) 0.0044(18) 0.0002(18) -0.0105(16)
C7A 0.061(2) 0.054(2) 0.101(4) 0.003(2) -0.014(3) -0.018(2)
C8A 0.060(3) 0.060(2) 0.098(4) -0.024(2) -0.020(3) -0.006(2)
C9A 0.068(3) 0.092(3) 0.059(2) -0.027(2) -0.009(2) 0.000(3)
C10A 0.049(2) 0.069(2) 0.0495(19) -0.0079(18) 0.0003(16) -0.0096(17)
C5B 0.0418(15) 0.0392(16) 0.0402(15) 0.0020(12) -0.0018(13) -0.0063(12)
C6B 0.058(2) 0.0471(19) 0.058(2) 0.0060(16) 0.0092(18) -0.0088(16)
C7B 0.062(2) 0.070(3) 0.075(3) 0.011(2) 0.012(2) -0.022(2)
C8B 0.049(2) 0.094(3) 0.060(2) 0.004(2) 0.0112(19) -0.006(2)
C9B 0.053(2) 0.068(2) 0.068(3) -0.004(2) 0.0082(19) 0.0074(19)
C10B 0.052(2) 0.0463(18) 0.059(2) 0.0007(15) 0.0097(17) 0.0019(15)
C5C 0.0433(16) 0.0353(14) 0.0404(15) -0.0046(12) 0.0058(12) -0.0035(12)
C6C 0.0529(19) 0.0364(15) 0.0450(17) -0.0055(14) 0.0064(14) -0.0039(13)
C7C 0.071(2) 0.053(2) 0.0420(18) -0.0083(15) 0.0030(17) -0.0035(18)
C8C 0.070(2) 0.054(2) 0.0446(18) 0.0067(16) 0.0038(18) 0.0039(18)
C9C 0.061(2) 0.0364(15) 0.060(2) 0.0043(16) 0.0086(17) 0.0027(15)
C10C 0.055(2) 0.0381(16) 0.0484(18) -0.0081(14) 0.0051(16) -0.0019(14)

loop_
_atom_type_symbol
_atom_type_description
_atom_type_scat_dispersion_real
_atom_type_scat_dispersion_imag
_atom_type_scat_source
C C 0.0033 0.0016 'International Tables Vol C Tables 4.2.6.8 and 6.1.1.4'
H H 0.0000 0.0000 'International Tables Vol C Tables 4.2.6.8 and 6.1.1.4'
F F 0.0171 0.0103 'International Tables Vol C Tables 4.2.6.8 and 6.1.1.4'
N N 0.0061 0.0033 'International Tables Vol C Tables 4.2.6.8 and 6.1.1.4'
O O 0.0106 0.0060 'International Tables Vol C Tables 4.2.6.8 and 6.1.1.4'
P P 0.1023 0.0942 'International Tables Vol C Tables 4.2.6.8 and 6.1.1.4'
S S 0.1246 0.1234 'International Tables Vol C Tables 4.2.6.8 and 6.1.1.4'

loop_
_geom_angle_atom_site_label_1
_geom_angle_atom_site_label_2
_geom_angle_atom_site_label_3
_geom_angle
_geom_angle_site_symmetry_1
_geom_angle_site_symmetry_3
_geom_angle_publ_flag
O1 S1 O2 118.9(3) . . ?
O1 S1 N1 116.5(2) . . ?
O1 S1 C11 104.1(3) . . ?
O2 S1 N1 108.8(3) . . ?
O2 S1 C11 103.3(3) . . ?
N1 S1 C11 102.9(2) . . ?
O3 S2 N1 116.7(2) . . ?
O3 S2 C12 105.0(2) . . ?
O4 S2 O3 117.9(3) . . ?
O4 S2 N1 108.7(2) . . ?
O4 S2 C12 103.5(3) . . ?
N1 S2 C12 102.9(3) . . ?
S2 N1 S1 124.2(2) . . ?
F1 C11 S1 109.8(4) . . ?
F2 C11 S1 113.1(4) . . ?
F2 C11 F1 107.1(5) . . ?
F2 C11 F3 109.4(6) . . ?
F3 C11 S1 110.0(4) . . ?
F3 C11 F1 107.3(5) . . ?
F4 C12 S2 109.1(5) . . ?
F5 C12 S2 111.8(4) . . ?
F5 C12 F4 105.9(5) . . ?
F5 C12 F6 111.4(6) . . ?
F6 C12 S2 111.3(3) . . ?
F6 C12 F4 107.0(5) . . ?
C5A P1 C1 108.66(17) . . ?
C5A P1 C5B 108.90(16) . . ?
C5A P1 C5C 110.27(16) . . ?
C5B P1 C1 109.47(16) . . ?
C5B P1 C5C 108.45(16) . . ?
C5C P1 C1 111.07(16) . . ?
P1 C1 H1A 108.8 . . ?
P1 C1 H1B 108.8 . . ?
H1A C1 H1B 107.7 . . ?
C2 C1 P1 113.7(2) . . ?
C2 C1 H1A 108.8 . . ?
C2 C1 H1B 108.8 . . ?
C1 C2 H2A 109.4 . . ?
C1 C2 H2B 109.4 . . ?
H2A C2 H2B 108.0 . . ?
C3 C2 C1 111.4(3) . . ?
C3 C2 H2A 109.4 . . ?
C3 C2 H2B 109.4 . . ?
C2 C3 H3A 109.3 . . ?
C2 C3 H3B 109.3 . . ?
C2 C3 C4 111.6(4) . . ?
H3A C3 H3B 108.0 . . ?
C4 C3 H3A 109.3 . . ?
C4 C3 H3B 109.3 . . ?
C3 C4 H4A 109.5 . . ?
C3 C4 H4B 109.5 . . ?
C3 C4 H4C 109.5 . . ?
H4A C4 H4B 109.5 . . ?
H4A C4 H4C 109.5 . . ?
H4B C4 H4C 109.5 . . ?
C6A C5A P1 121.7(3) . . ?
C6A C5A C10A 119.7(4) . . ?
C10A C5A P1 118.5(3) . . ?
C5A C6A H6A 120.5 . . ?
C5A C6A C7A 119.0(4) . . ?
C7A C6A H6A 120.5 . . ?
C6A C7A H7A 119.4 . . ?
C8A C7A C6A 121.3(5) . . ?
C8A C7A H7A 119.4 . . ?
C7A C8A H8A 119.8 . . ?
C7A C8A C9A 120.4(4) . . ?
C9A C8A H8A 119.8 . . ?
C8A C9A H9A 119.9 . . ?
C8A C9A C10A 120.1(5) . . ?
C10A C9A H9A 119.9 . . ?
C5A C10A H10A 120.3 . . ?
C9A C10A C5A 119.4(4) . . ?
C9A C10A H10A 120.3 . . ?
C6B C5B P1 121.7(3) . . ?
C6B C5B C10B 119.7(3) . . ?
C10B C5B P1 118.5(3) . . ?
C5B C6B H6B 120.4 . . ?
C5B C6B C7B 119.3(4) . . ?
C7B C6B H6B 120.4 . . ?
C6B C7B H7B 119.5 . . ?
C8B C7B C6B 121.1(4) . . ?
C8B C7B H7B 119.5 . . ?
C7B C8B H8B 119.9 . . ?
C7B C8B C9B 120.1(4) . . ?
C9B C8B H8B 119.9 . . ?
C8B C9B H9B 120.0 . . ?
C8B C9B C10B 120.0(4) . . ?
C10B C9B H9B 120.0 . . ?
C5B C10B C9B 119.8(4) . . ?
C5B C10B H10B 120.1 . . ?
C9B C10B H10B 120.1 . . ?
C6C C5C P1 119.5(2) . . ?
C10C C5C P1 120.6(3) . . ?
C10C C5C C6C 119.5(3) . . ?
C5C C6C H6C 120.0 . . ?
C7C C6C C5C 120.0(3) . . ?
C7C C6C H6C 120.0 . . ?
C6C C7C H7C 120.0 . . ?
C6C C7C C8C 119.9(3) . . ?
C8C C7C H7C 120.0 . . ?
C7C C8C H8C 120.0 . . ?
C9C C8C C7C 120.1(4) . . ?
C9C C8C H8C 120.0 . . ?
C8C C9C H9C 119.8 . . ?
C10C C9C C8C 120.5(3) . . ?
C10C C9C H9C 119.8 . . ?
C5C C10C H10C 120.0 . . ?
C9C C10C C5C 119.9(3) . . ?
C9C C10C H10C 120.0 . . ?

loop_
_geom_bond_atom_site_label_1
_geom_bond_atom_site_label_2
_geom_bond_distance
_geom_bond_site_symmetry_2
_geom_bond_publ_flag
S1 O1 1.422(4) . ?
S1 O2 1.434(5) . ?
S1 N1 1.586(4) . ?
S1 C11 1.846(5) . ?
S2 O3 1.437(4) . ?
S2 O4 1.431(4) . ?
S2 N1 1.577(4) . ?
S2 C12 1.848(5) . ?
F1 C11 1.323(6) . ?
F2 C11 1.301(7) . ?
F3 C11 1.305(6) . ?
F4 C12 1.323(7) . ?
F5 C12 1.298(7) . ?
F6 C12 1.302(6) . ?
P1 C1 1.812(3) . ?
P1 C5A 1.804(4) . ?
P1 C5B 1.806(3) . ?
P1 C5C 1.806(4) . ?
C1 H1A 0.9700 . ?
C1 H1B 0.9700 . ?
C1 C2 1.534(5) . ?
C2 H2A 0.9700 . ?
C2 H2B 0.9700 . ?
C2 C3 1.524(5) . ?
C3 H3A 0.9700 . ?
C3 H3B 0.9700 . ?
C3 C4 1.530(7) . ?
C4 H4A 0.9600 . ?
C4 H4B 0.9600 . ?
C4 H4C 0.9600 . ?
C5A C6A 1.394(5) . ?
C5A C10A 1.396(5) . ?
C6A H6A 0.9300 . ?
C6A C7A 1.394(6) . ?
C7A H7A 0.9300 . ?
C7A C8A 1.350(8) . ?
C8A H8A 0.9300 . ?
C8A C9A 1.380(8) . ?
C9A H9A 0.9300 . ?
C9A C10A 1.394(6) . ?
C10A H10A 0.9300 . ?
C5B C6B 1.394(5) . ?
C5B C10B 1.394(5) . ?
C6B H6B 0.9300 . ?
C6B C7B 1.396(6) . ?
C7B H7B 0.9300 . ?
C7B C8B 1.365(7) . ?
C8B H8B 0.9300 . ?
C8B C9B 1.384(7) . ?
C9B H9B 0.9300 . ?
C9B C10B 1.399(6) . ?
C10B H10B 0.9300 . ?
C5C C6C 1.404(4) . ?
C5C C10C 1.398(5) . ?
C6C H6C 0.9300 . ?
C6C C7C 1.382(5) . ?
C7C H7C 0.9300 . ?
C7C C8C 1.398(6) . ?
C8C H8C 0.9300 . ?
C8C C9C 1.382(6) . ?
C9C H9C 0.9300 . ?
C9C C10C 1.382(6) . ?
C10C H10C 0.9300 . ?

loop_
_geom_hbond_atom_site_label_D
_geom_hbond_atom_site_label_H
_geom_hbond_atom_site_label_A
_geom_hbond_distance_DH
_geom_hbond_distance_HA
_geom_hbond_distance_DA
_geom_hbond_angle_DHA
_geom_hbond_site_symmetry_A
_geom_hbond_publ_flag
C4 H4C F1 0.96 2.80 3.433(7) 124.3 . yes
C6A H6A F3 0.93 2.51 3.212(7) 132.3 . yes
C10B H10B O1 0.93 2.51 3.430(6) 170.9 2_665 yes
C9C H9C O3 0.93 2.61 3.366(5) 138.4 2_665 yes
C10C H10C O1 0.93 2.45 3.355(5) 163.8 2_665 yes

loop_
_geom_torsion_atom_site_label_1
_geom_torsion_atom_site_label_2
_geom_torsion_atom_site_label_3
_geom_torsion_atom_site_label_4
_geom_torsion
_geom_torsion_site_symmetry_1
_geom_torsion_site_symmetry_2
_geom_torsion_site_symmetry_3
_geom_torsion_site_symmetry_4
_geom_torsion_publ_flag
O1 S1 N1 S2 -21.2(4) . . . . ?
O1 S1 C11 F1 -165.0(4) . . . . ?
O1 S1 C11 F2 75.5(5) . . . . ?
O1 S1 C11 F3 -47.2(5) . . . . ?
O2 S1 N1 S2 -159.1(3) . . . . ?
O2 S1 C11 F1 -40.1(5) . . . . ?
O2 S1 C11 F2 -159.6(5) . . . . ?
O2 S1 C11 F3 77.7(5) . . . . ?
O3 S2 N1 S1 -21.8(4) . . . . ?
O3 S2 C12 F4 -58.0(4) . . . . ?
O3 S2 C12 F5 -174.8(4) . . . . ?
O3 S2 C12 F6 59.9(5) . . . . ?
O4 S2 N1 S1 -158.1(3) . . . . ?
O4 S2 C12 F4 66.2(5) . . . . ?
O4 S2 C12 F5 -50.6(5) . . . . ?
O4 S2 C12 F6 -175.9(5) . . . . ?
N1 S1 C11 F1 73.1(4) . . . . ?
N1 S1 C11 F2 -46.4(5) . . . . ?
N1 S1 C11 F3 -169.1(4) . . . . ?
N1 S2 C12 F4 179.4(4) . . . . ?
N1 S2 C12 F5 62.5(5) . . . . ?
N1 S2 C12 F6 -62.7(5) . . . . ?
C11 S1 N1 S2 91.9(3) . . . . ?
C12 S2 N1 S1 92.6(3) . . . . ?
P1 C1 C2 C3 -178.1(3) . . . . ?
P1 C5A C6A C7A -177.0(3) . . . . ?
P1 C5A C10A C9A 177.1(4) . . . . ?
P1 C5B C6B C7B -177.6(3) . . . . ?
P1 C5B C10B C9B 177.8(3) . . . . ?
P1 C5C C6C C7C 172.8(3) . . . . ?
P1 C5C C10C C9C -174.4(3) . . . . ?
C1 P1 C5A C6A 94.1(3) . . . . ?
C1 P1 C5A C10A -82.4(3) . . . . ?
C1 P1 C5B C6B -7.9(4) . . . . ?
C1 P1 C5B C10B 173.7(3) . . . . ?
C1 P1 C5C C6C 25.9(3) . . . . ?
C1 P1 C5C C10C -161.4(3) . . . . ?
C1 C2 C3 C4 179.1(4) . . . . ?
C5A P1 C1 C2 -59.6(3) . . . . ?
C5A P1 C5B C6B -126.6(3) . . . . ?
C5A P1 C5B C10B 55.1(3) . . . . ?
C5A P1 C5C C6C 146.4(3) . . . . ?
C5A P1 C5C C10C -40.9(3) . . . . ?
C5A C6A C7A C8A 0.3(7) . . . . ?
C6A C5A C10A C9A 0.5(6) . . . . ?
C6A C7A C8A C9A 0.1(8) . . . . ?
C7A C8A C9A C10A -0.1(8) . . . . ?
C8A C9A C10A C5A -0.1(7) . . . . ?
C10A C5A C6A C7A -0.5(6) . . . . ?
C5B P1 C1 C2 -178.5(3) . . . . ?
C5B P1 C5A C6A -146.7(3) . . . . ?
C5B P1 C5A C10A 36.7(4) . . . . ?
C5B P1 C5C C6C -94.5(3) . . . . ?
C5B P1 C5C C10C 78.3(3) . . . . ?
C5B C6B C7B C8B -0.7(7) . . . . ?
C6B C5B C10B C9B -0.5(6) . . . . ?
C6B C7B C8B C9B 0.4(8) . . . . ?
C7B C8B C9B C10B -0.1(7) . . . . ?
C8B C9B C10B C5B 0.2(7) . . . . ?
C10B C5B C6B C7B 0.7(6) . . . . ?
C5C P1 C1 C2 61.8(3) . . . . ?
C5C P1 C5A C6A -27.9(4) . . . . ?
C5C P1 C5A C10A 155.6(3) . . . . ?
C5C P1 C5B C6B 113.4(3) . . . . ?
C5C P1 C5B C10B -64.9(3) . . . . ?
C5C C6C C7C C8C 1.1(6) . . . . ?
C6C C5C C10C C9C -1.7(5) . . . . ?
C6C C7C C8C C9C -0.4(6) . . . . ?
C7C C8C C9C C10C -1.4(6) . . . . ?
C8C C9C C10C C5C 2.4(6) . . . . ?
C10C C5C C6C C7C 0.0(5) . . . . ?
